data_4037266
loop_
_publ_author_name
'Miles, William H.'
'Robinson, Michael J.'
'Lessard, Samantha G.'
'Thamattoor, Dasan M.'

_publ_section_title
;
 Through-Space Shielding Effects of Metal-Complexed Phenyl Rings.
;
_journal_issue 22
_journal_name_full 'The Journal of organic chemistry'
_journal_page_first 10791
_journal_page_last 10801
_journal_paper_doi 10.1021/acs.joc.6b01858
_journal_volume 81
_journal_year 2016
_chemical_formula_moiety 'C23 H21 Ru, F6 P'
_chemical_formula_sum 'C23 H21 F6 P Ru'
_chemical_formula_weight 543.44
_chemical_name_common 'BillRuComp (DCM/ether)'
_space_group_crystal_system orthorhombic
_space_group_IT_number 61
_space_group_name_Hall '-P 2ac 2ab'
_space_group_name_H-M_alt 'P b c a'
_atom_sites_solution_hydrogens geom
_cell_angle_alpha 90
_cell_angle_beta 90
_cell_angle_gamma 90
_cell_formula_units_Z 8
_cell_length_a 14.1670(9)
_cell_length_b 14.7098(9)
_cell_length_c 19.8422(12)
_cell_measurement_reflns_used 7398
_cell_measurement_temperature 173.(2)
_cell_measurement_theta_max 24.5567
_cell_measurement_theta_min 2.2443
_cell_volume 4135.0(4)
_computing_cell_refinement 'SAINT V8.34A (Bruker AXS Inc., 2013)'
_computing_data_reduction 'SAINT V8.34A (Bruker AXS Inc., 2013)'
_computing_structure_refinement 'SHELXL-2014/6 (Sheldrick, 2014)'
_diffrn_ambient_temperature 173.(2)
_diffrn_detector_area_resol_mean 8.3660
_diffrn_measured_fraction_theta_full 0.999
_diffrn_measured_fraction_theta_max 0.999
_diffrn_measurement_device_type 'CCD area detector'
_diffrn_measurement_method 'phi and omega scans'
_diffrn_radiation_monochromator graphite
_diffrn_radiation_type MoK\a
_diffrn_radiation_wavelength 0.71073
_diffrn_reflns_av_R_equivalents 0.0453
_diffrn_reflns_av_unetI/netI 0.0298
_diffrn_reflns_limit_h_max 17
_diffrn_reflns_limit_h_min -17
_diffrn_reflns_limit_k_max 16
_diffrn_reflns_limit_k_min -18
_diffrn_reflns_limit_l_max 24
_diffrn_reflns_limit_l_min -24
_diffrn_reflns_number 33452
_diffrn_reflns_theta_full 26.40
_diffrn_reflns_theta_max 26.40
_diffrn_reflns_theta_min 2.05
_exptl_absorpt_coefficient_mu 0.880
_exptl_absorpt_correction_T_max 0.93
_exptl_absorpt_correction_T_min 0.78
_exptl_absorpt_correction_type multi-scan
_exptl_absorpt_process_details 'SADABS V2014/4 (Bruker AXS Inc.)'
_exptl_crystal_colour 'clear colourless'
_exptl_crystal_density_diffrn 1.723
_exptl_crystal_density_method 'not measured'
_exptl_crystal_description block
_exptl_crystal_F_000 2152
_exptl_crystal_size_max 0.260
_exptl_crystal_size_mid 0.190
_exptl_crystal_size_min 0.090
_refine_diff_density_max 0.836
_refine_diff_density_min -0.700
_refine_ls_extinction_method none
_refine_ls_goodness_of_fit_ref 1.057
_refine_ls_hydrogen_treatment constr
_refine_ls_matrix_type full
_refine_ls_number_parameters 282
_refine_ls_number_reflns 4241
_refine_ls_number_restraints 0
_refine_ls_restrained_S_all 1.057
_refine_ls_R_factor_all 0.0682
_refine_ls_R_factor_gt 0.0551
_refine_ls_shift/su_max 0.000
_refine_ls_shift/su_mean 0.000
_refine_ls_structure_factor_coef Fsqd
_refine_ls_weighting_details 'w=1/[\s^2^(Fo^2^)+(0.0828P)^2^+10.3773P] where P=(Fo^2^+2Fc^2^)/3'
_refine_ls_weighting_scheme calc
_refine_ls_wR_factor_gt 0.1559
_refine_ls_wR_factor_ref 0.1685
_reflns_number_gt 3374
_reflns_number_total 4241
_reflns_threshold_expression 'I > 2\s(I)'
_cod_data_source_file jo6b01858_si_002.cif
_cod_data_source_block 1b-Ru
_cod_database_code 4037266

loop_
_space_group_symop_operation_xyz
'x, y, z'
'x+1/2, -y+1/2, -z'
'-x, y+1/2, -z+1/2'
'-x+1/2, -y, z+1/2'
'-x, -y, -z'
'-x-1/2, y-1/2, z'
'x, -y-1/2, z-1/2'
'x-1/2, y, -z-1/2'

loop_
_atom_site_type_symbol
_atom_site_label
_atom_site_fract_x
_atom_site_fract_y
_atom_site_fract_z
_atom_site_U_iso_or_equiv
_atom_site_adp_type
_atom_site_calc_flag
_atom_site_refinement_flags_adp
_atom_site_refinement_flags_posn
_atom_site_occupancy
Ru Ru1 -0.04433(3) 0.84477(3) 0.31130(2) 0.04417(18) Uani d . . 1
P P1 0.09320(16) 0.01196(13) 0.10687(10) 0.0781(5) Uani d . . 1
F F1 -0.0117(6) -0.0016(9) 0.1166(6) 0.227(4) Uani d . . 1
C C2 0.1190(5) 0.6799(4) 0.2945(4) 0.0752(18) Uani d . . 1
H H2A 0.1285 0.6838 0.2457 0.113 Uiso calc U R 1
H H2B 0.0687 0.636 0.3042 0.113 Uiso calc U R 1
H H2C 0.1776 0.66 0.3162 0.113 Uiso calc U R 1
F F5 0.0821(9) 0.0989(4) 0.0710(4) 0.215(4) Uani d . . 1
F F3 0.0965(8) -0.0835(5) 0.1350(5) 0.207(4) Uani d . . 1
C C3 0.2246(4) 0.9967(4) 0.4225(4) 0.0703(17) Uani d . . 1
H H3A 0.2919 1.0018 0.4333 0.105 Uiso calc U R 1
H H3B 0.2173 0.9734 0.3765 0.105 Uiso calc U R 1
H H3C 0.1942 0.955 0.4543 0.105 Uiso calc U R 1
F F6 0.1894(8) 0.0315(12) 0.0917(10) 0.348(9) Uani d . . 1
F F2 0.1207(11) 0.0503(5) 0.1739(3) 0.263(7) Uani d . . 1
F F4 0.1089(11) -0.0488(7) 0.0481(7) 0.318(9) Uani d . . 1
C C5 -0.1724(5) 0.9032(5) 0.2713(4) 0.0726(18) Uani d . . 1
H H5 -0.1833 0.967 0.2702 0.087 Uiso calc U R 1
C C6 -0.1294(5) 0.8530(6) 0.2204(4) 0.082(2) Uani d . . 1
H H6 -0.106 0.8763 0.179 0.098 Uiso calc U R 1
C C7 -0.1266(5) 0.7631(5) 0.2409(4) 0.086(2) Uani d . . 1
H H7 -0.1012 0.7139 0.2158 0.103 Uiso calc U R 1
C C8 -0.1677(4) 0.7571(5) 0.3052(4) 0.077(2) Uani d . . 1
H H8 -0.1744 0.7031 0.331 0.093 Uiso calc U R 1
C C9 -0.1975(4) 0.8445(5) 0.3248(4) 0.0712(18) Uani d . . 1
H H9 -0.2281 0.8607 0.3657 0.085 Uiso calc U R 1
C C10 0.0786(4) 0.9368(4) 0.3058(3) 0.0508(12) Uani d . . 1
H H10 0.0883 0.9886 0.278 0.061 Uiso calc U R 1
C C11 0.1037(4) 0.8491(4) 0.2820(3) 0.0549(14) Uani d . . 1
H H11 0.1296 0.8433 0.2381 0.066 Uiso calc U R 1
C C12 0.0916(4) 0.7711(4) 0.3212(3) 0.0535(13) Uani d . . 1
C C13 0.0496(4) 0.7813(4) 0.3859(3) 0.0539(13) Uani d . . 1
H H13 0.0392 0.7292 0.4132 0.065 Uiso calc U R 1
C C14 0.0232(4) 0.8676(4) 0.4099(3) 0.0505(12) Uani d . . 1
H H14 -0.0058 0.8729 0.4529 0.061 Uiso calc U R 1
C C15 0.0392(3) 0.9471(4) 0.3709(2) 0.0461(11) Uani d . . 1
C C16 0.0119(4) 1.0405(4) 0.3955(2) 0.0505(12) Uani d . . 1
C C17 -0.0832(5) 1.0614(5) 0.3952(3) 0.0665(16) Uani d . . 1
H H17 -0.1278 1.0151 0.3852 0.08 Uiso calc U R 1
C C18 -0.1152(6) 1.1503(5) 0.4093(4) 0.086(2) Uani d . . 1
H H18 -0.1808 1.1636 0.4084 0.103 Uiso calc U R 1
C C19 -0.0531(6) 1.2154(5) 0.4240(3) 0.079(2) Uani d . . 1
H H19 -0.0751 1.2756 0.4314 0.095 Uiso calc U R 1
C C20 0.0450(5) 1.1970(4) 0.4286(3) 0.0643(17) Uani d . . 1
C C21 0.1088(7) 1.2652(4) 0.4491(3) 0.082(2) Uani d . . 1
H H21 0.0859 1.325 0.457 0.099 Uiso calc U R 1
C C22 0.2019(7) 1.2476(5) 0.4580(4) 0.091(2) Uani d . . 1
H H22 0.2439 1.2949 0.4706 0.109 Uiso calc U R 1
C C23 0.2352(6) 1.1601(4) 0.4484(3) 0.0762(19) Uani d . . 1
H H23 0.3002 1.1483 0.4566 0.091 Uiso calc U R 1
C C24 0.1789(5) 1.0896(4) 0.4276(3) 0.0582(14) Uani d . . 1
C C25 0.0804(4) 1.1065(4) 0.4157(2) 0.0510(12) Uani d . . 1

loop_
_atom_site_aniso_label
_atom_site_aniso_U_11
_atom_site_aniso_U_22
_atom_site_aniso_U_33
_atom_site_aniso_U_12
_atom_site_aniso_U_13
_atom_site_aniso_U_23
Ru1 0.0393(3) 0.0532(3) 0.0400(3) -0.00489(16) 0.00384(15) -0.00014(16)
P1 0.0949(14) 0.0597(10) 0.0796(12) 0.0042(9) 0.0199(10) 0.0142(9)
F1 0.122(6) 0.313(12) 0.247(10) 0.011(7) 0.063(6) -0.038(9)
C2 0.068(4) 0.066(4) 0.092(5) 0.003(3) 0.015(4) -0.020(4)
F5 0.420(14) 0.099(5) 0.125(5) 0.026(7) -0.011(7) 0.055(4)
F3 0.276(11) 0.109(5) 0.235(10) -0.010(6) -0.028(9) 0.015(6)
C3 0.053(3) 0.067(4) 0.091(5) 0.001(3) -0.014(3) -0.019(3)
F6 0.160(9) 0.41(2) 0.47(2) -0.131(12) 0.057(12) -0.046(18)
F2 0.60(2) 0.117(5) 0.072(3) -0.143(9) -0.017(7) 0.016(3)
F4 0.48(2) 0.176(8) 0.295(14) -0.108(10) 0.267(14) -0.106(9)
C5 0.060(4) 0.068(4) 0.089(5) -0.007(3) -0.030(3) 0.002(4)
C6 0.077(5) 0.112(6) 0.057(4) -0.024(4) -0.020(3) -0.003(4)
C7 0.066(4) 0.083(5) 0.110(6) -0.011(4) -0.016(4) -0.034(5)
C8 0.046(3) 0.071(4) 0.115(6) -0.018(3) -0.010(3) 0.016(4)
C9 0.036(3) 0.093(5) 0.085(4) 0.003(3) 0.003(3) 0.005(4)
C10 0.047(3) 0.059(3) 0.047(3) -0.011(2) 0.008(2) -0.003(2)
C11 0.046(3) 0.064(3) 0.054(3) -0.014(2) 0.015(2) -0.015(3)
C12 0.040(3) 0.062(3) 0.058(3) 0.000(2) 0.007(2) -0.013(3)
C13 0.057(3) 0.055(3) 0.050(3) 0.010(2) 0.001(2) 0.003(2)
C14 0.052(3) 0.062(3) 0.038(2) 0.009(2) 0.004(2) 0.002(2)
C15 0.041(2) 0.057(3) 0.041(2) 0.001(2) 0.0018(19) -0.005(2)
C16 0.059(3) 0.057(3) 0.036(2) 0.012(3) 0.003(2) 0.003(2)
C17 0.066(4) 0.071(4) 0.063(4) 0.018(3) -0.013(3) -0.010(3)
C18 0.095(6) 0.099(6) 0.063(4) 0.051(5) -0.014(4) -0.015(4)
C19 0.130(7) 0.061(4) 0.047(3) 0.034(4) 0.001(4) 0.003(3)
C20 0.110(5) 0.047(3) 0.036(3) 0.009(3) 0.012(3) 0.010(2)
C21 0.147(8) 0.043(3) 0.057(4) -0.001(4) 0.025(4) 0.000(3)
C22 0.137(8) 0.056(4) 0.079(5) -0.035(5) 0.015(5) -0.012(3)
C23 0.092(5) 0.066(4) 0.070(4) -0.024(3) 0.005(4) -0.007(3)
C24 0.078(4) 0.052(3) 0.044(3) -0.014(3) 0.004(3) -0.003(2)
C25 0.075(4) 0.046(3) 0.032(2) 0.002(3) 0.007(2) 0.003(2)

loop_
_atom_type_symbol
_atom_type_description
_atom_type_scat_dispersion_real
_atom_type_scat_dispersion_imag
_atom_type_scat_source
C C 0.0033 0.0016 'International Tables Vol C Tables 4.2.6.8 and 6.1.1.4'
H H 0.0000 0.0000 'International Tables Vol C Tables 4.2.6.8 and 6.1.1.4'
O O 0.0106 0.0060 'International Tables Vol C Tables 4.2.6.8 and 6.1.1.4'
F F 0.0171 0.0103 'International Tables Vol C Tables 4.2.6.8 and 6.1.1.4'
P P 0.1023 0.0942 'International Tables Vol C Tables 4.2.6.8 and 6.1.1.4'
Ru Ru -1.2594 0.8363 'International Tables Vol C Tables 4.2.6.8 and 6.1.1.4'

loop_
_geom_angle_atom_site_label_1
_geom_angle_atom_site_label_2
_geom_angle_atom_site_label_3
_geom_angle
C5 Ru1 C6 37.5(3)
C5 Ru1 C11 134.4(3)
C6 Ru1 C11 108.1(3)
C5 Ru1 C7 62.3(3)
C6 Ru1 C7 37.1(3)
C11 Ru1 C7 111.1(3)
C5 Ru1 C8 62.6(3)
C6 Ru1 C8 62.7(3)
C11 Ru1 C8 141.0(3)
C7 Ru1 C8 37.6(3)
C5 Ru1 C9 38.0(3)
C6 Ru1 C9 63.4(3)
C11 Ru1 C9 171.4(3)
C7 Ru1 C9 63.1(3)
C8 Ru1 C9 37.7(3)
C5 Ru1 C14 129.1(2)
C6 Ru1 C14 165.8(3)
C11 Ru1 C14 79.3(2)
C7 Ru1 C14 152.3(3)
C8 Ru1 C14 119.3(3)
C9 Ru1 C14 108.8(2)
C5 Ru1 C13 157.7(2)
C6 Ru1 C13 156.7(3)
C11 Ru1 C13 67.0(2)
C7 Ru1 C13 121.4(3)
C8 Ru1 C13 105.8(2)
C9 Ru1 C13 121.1(2)
C14 Ru1 C13 37.3(2)
C5 Ru1 C10 113.6(2)
C6 Ru1 C10 111.2(2)
C11 Ru1 C10 37.71(19)
C7 Ru1 C10 136.6(3)
C8 Ru1 C10 173.8(3)
C9 Ru1 C10 142.2(2)
C14 Ru1 C10 66.9(2)
C13 Ru1 C10 79.4(2)
C5 Ru1 C12 163.1(2)
C6 Ru1 C12 125.6(3)
C11 Ru1 C12 37.0(2)
C7 Ru1 C12 104.6(2)
C8 Ru1 C12 114.4(3)
C9 Ru1 C12 148.2(2)
C14 Ru1 C12 67.61(19)
C13 Ru1 C12 37.59(19)
C10 Ru1 C12 67.6(2)
C5 Ru1 C15 111.6(2)
C6 Ru1 C15 133.7(2)
C11 Ru1 C15 67.28(18)
C7 Ru1 C15 170.5(3)
C8 Ru1 C15 148.0(3)
C9 Ru1 C15 117.3(2)
C14 Ru1 C15 37.16(19)
C13 Ru1 C15 67.2(2)
C10 Ru1 C15 37.02(17)
C12 Ru1 C15 79.84(19)
F6 P1 F4 79.2(8)
F6 P1 F5 79.9(8)
F4 P1 F5 99.2(6)
F6 P1 F2 82.1(8)
F4 P1 F2 152.3(9)
F5 P1 F2 97.5(4)
F6 P1 F1 173.6(10)
F4 P1 F1 99.7(7)
F5 P1 F1 94.1(7)
F2 P1 F1 101.1(7)
F6 P1 F3 103.7(9)
F4 P1 F3 74.1(6)
F5 P1 F3 171.4(6)
F2 P1 F3 90.8(5)
F1 P1 F3 82.0(6)
C12 C2 H2A 109.5
C12 C2 H2B 109.5
H2A C2 H2B 109.5
C12 C2 H2C 109.5
H2A C2 H2C 109.5
H2B C2 H2C 109.5
C24 C3 H3A 109.5
C24 C3 H3B 109.5
H3A C3 H3B 109.5
C24 C3 H3C 109.5
H3A C3 H3C 109.5
H3B C3 H3C 109.5
C6 C5 C9 109.3(6)
C6 C5 Ru1 71.8(4)
C9 C5 Ru1 72.0(4)
C6 C5 H5 125.3
C9 C5 H5 125.3
Ru1 C5 H5 122.5
C7 C6 C5 107.9(7)
C7 C6 Ru1 71.8(4)
C5 C6 Ru1 70.7(4)
C7 C6 H6 126.1
C5 C6 H6 126.1
Ru1 C6 H6 123.1
C6 C7 C8 108.3(7)
C6 C7 Ru1 71.2(4)
C8 C7 Ru1 71.0(4)
C6 C7 H7 125.8
C8 C7 H7 125.8
Ru1 C7 H7 123.6
C7 C8 C9 108.6(7)
C7 C8 Ru1 71.3(4)
C9 C8 Ru1 71.6(4)
C7 C8 H8 125.7
C9 C8 H8 125.7
Ru1 C8 H8 123.0
C5 C9 C8 105.9(7)
C5 C9 Ru1 70.0(4)
C8 C9 Ru1 70.8(3)
C5 C9 H9 127.0
C8 C9 H9 127.0
Ru1 C9 H9 123.9
C15 C10 C11 119.9(5)
C15 C10 Ru1 73.1(3)
C11 C10 Ru1 69.9(3)
C15 C10 H10 120.0
C11 C10 H10 120.0
Ru1 C10 H10 129.3
C12 C11 C10 122.1(5)
C12 C11 Ru1 73.1(3)
C10 C11 Ru1 72.3(3)
C12 C11 H11 118.9
C10 C11 H11 118.9
Ru1 C11 H11 127.9
C11 C12 C13 117.8(5)
C11 C12 C2 120.6(5)
C13 C12 C2 121.5(6)
C11 C12 Ru1 69.9(3)
C13 C12 Ru1 70.4(3)
C2 C12 Ru1 129.2(4)
C14 C13 C12 120.8(5)
C14 C13 Ru1 71.6(3)
C12 C13 Ru1 72.0(3)
C14 C13 H13 119.6
C12 C13 H13 119.6
Ru1 C13 H13 129.3
C13 C14 C15 121.1(5)
C13 C14 Ru1 71.2(3)
C15 C14 Ru1 73.2(3)
C13 C14 H14 119.5
C15 C14 H14 119.5
Ru1 C14 H14 128.4
C14 C15 C10 118.2(5)
C14 C15 C16 122.2(4)
C10 C15 C16 119.5(5)
C14 C15 Ru1 69.6(3)
C10 C15 Ru1 69.9(3)
C16 C15 Ru1 130.1(4)
C17 C16 C25 120.8(5)
C17 C16 C15 116.8(5)
C25 C16 C15 122.4(5)
C16 C17 C18 121.2(7)
C16 C17 H17 119.4
C18 C17 H17 119.4
C19 C18 C17 119.8(7)
C19 C18 H18 120.1
C17 C18 H18 120.1
C18 C19 C20 121.6(6)
C18 C19 H19 119.2
C20 C19 H19 119.2
C21 C20 C19 120.7(6)
C21 C20 C25 119.0(7)
C19 C20 C25 120.2(6)
C22 C21 C20 121.6(6)
C22 C21 H21 119.2
C20 C21 H21 119.2
C21 C22 C23 119.5(7)
C21 C22 H22 120.3
C23 C22 H22 120.3
C24 C23 C22 123.1(8)
C24 C23 H23 118.5
C22 C23 H23 118.5
C23 C24 C25 118.9(6)
C23 C24 C3 116.9(6)
C25 C24 C3 124.1(5)
C16 C25 C24 125.9(5)
C16 C25 C20 116.1(5)
C24 C25 C20 117.8(5)

loop_
_geom_bond_atom_site_label_1
_geom_bond_atom_site_label_2
_geom_bond_distance
Ru1 C5 2.159(6)
Ru1 C6 2.172(7)
Ru1 C11 2.177(5)
Ru1 C7 2.180(6)
Ru1 C8 2.176(6)
Ru1 C9 2.186(6)
Ru1 C14 2.203(5)
Ru1 C13 2.198(5)
Ru1 C10 2.209(5)
Ru1 C12 2.219(6)
Ru1 C15 2.250(5)
P1 F6 1.425(10)
P1 F4 1.485(9)
P1 F5 1.472(6)
P1 F2 1.496(7)
P1 F1 1.513(9)
P1 F3 1.512(8)
C2 C12 1.493(8)
C2 H2A 0.98
C2 H2B 0.98
C2 H2C 0.98
C3 C24 1.515(8)
C3 H3A 0.98
C3 H3B 0.98
C3 H3C 0.98
C5 C6 1.392(10)
C5 C9 1.414(10)
C5 H5 0.95
C6 C7 1.384(10)
C6 H6 0.95
C7 C8 1.406(10)
C7 H7 0.95
C8 C9 1.408(10)
C8 H8 0.95
C9 H9 0.95
C10 C15 1.416(7)
C10 C11 1.418(8)
C10 H10 0.95
C11 C12 1.397(8)
C11 H11 0.95
C12 C13 1.423(7)
C13 C14 1.407(8)
C13 H13 0.95
C14 C15 1.420(7)
C14 H14 0.95
C15 C16 1.509(7)
C16 C17 1.381(8)
C16 C25 1.430(8)
C17 C18 1.412(9)
C17 H17 0.95
C18 C19 1.332(11)
C18 H18 0.95
C19 C20 1.420(10)
C19 H19 0.95
C20 C21 1.409(10)
C20 C25 1.445(8)
C21 C22 1.356(11)
C21 H21 0.95
C22 C23 1.384(10)
C22 H22 0.95
C23 C24 1.373(8)
C23 H23 0.95
C24 C25 1.437(8)

loop_
_geom_torsion_atom_site_label_1
_geom_torsion_atom_site_label_2
_geom_torsion_atom_site_label_3
_geom_torsion_atom_site_label_4
_geom_torsion
C9 C5 C6 C7 -0.1(8)
Ru1 C5 C6 C7 62.6(5)
C9 C5 C6 Ru1 -62.6(4)
C5 C6 C7 C8 -0.3(8)
Ru1 C6 C7 C8 61.6(5)
C5 C6 C7 Ru1 -61.9(5)
C6 C7 C8 C9 0.6(8)
Ru1 C7 C8 C9 62.3(5)
C6 C7 C8 Ru1 -61.7(5)
C6 C5 C9 C8 0.4(7)
Ru1 C5 C9 C8 -62.1(4)
C6 C5 C9 Ru1 62.5(5)
C7 C8 C9 C5 -0.6(7)
Ru1 C8 C9 C5 61.5(4)
C7 C8 C9 Ru1 -62.1(5)
C15 C10 C11 C12 -0.5(9)
Ru1 C10 C11 C12 -55.9(5)
C15 C10 C11 Ru1 55.4(5)
C10 C11 C12 C13 2.2(8)
Ru1 C11 C12 C13 -53.3(4)
C10 C11 C12 C2 -179.9(6)
Ru1 C11 C12 C2 124.5(6)
C10 C11 C12 Ru1 55.6(5)
C11 C12 C13 C14 -1.4(8)
C2 C12 C13 C14 -179.2(6)
Ru1 C12 C13 C14 -54.5(5)
C11 C12 C13 Ru1 53.1(5)
C2 C12 C13 Ru1 -124.7(6)
C12 C13 C14 C15 -1.1(8)
Ru1 C13 C14 C15 -55.8(5)
C12 C13 C14 Ru1 54.7(5)
C13 C14 C15 C10 2.8(8)
Ru1 C14 C15 C10 -52.0(4)
C13 C14 C15 C16 -179.8(5)
Ru1 C14 C15 C16 125.3(5)
C13 C14 C15 Ru1 54.9(5)
C11 C10 C15 C14 -2.0(8)
Ru1 C10 C15 C14 51.9(4)
C11 C10 C15 C16 -179.4(5)
Ru1 C10 C15 C16 -125.5(4)
C11 C10 C15 Ru1 -53.9(5)
C14 C15 C16 C17 -73.8(7)
C10 C15 C16 C17 103.6(6)
Ru1 C15 C16 C17 15.8(7)
C14 C15 C16 C25 108.7(6)
C10 C15 C16 C25 -74.0(6)
Ru1 C15 C16 C25 -161.8(4)
C25 C16 C17 C18 5.3(9)
C15 C16 C17 C18 -172.3(6)
C16 C17 C18 C19 -0.7(11)
C17 C18 C19 C20 -2.8(11)
C18 C19 C20 C21 -175.2(6)
C18 C19 C20 C25 1.7(9)
C19 C20 C21 C22 175.8(6)
C25 C20 C21 C22 -1.0(9)
C20 C21 C22 C23 -1.7(11)
C21 C22 C23 C24 2.6(11)
C22 C23 C24 C25 -0.6(10)
C22 C23 C24 C3 -177.2(7)
C17 C16 C25 C24 170.3(5)
C15 C16 C25 C24 -12.2(8)
C17 C16 C25 C20 -6.2(7)
C15 C16 C25 C20 171.3(4)
C23 C24 C25 C16 -178.5(5)
C3 C24 C25 C16 -2.2(8)
C23 C24 C25 C20 -2.1(7)
C3 C24 C25 C20 174.3(5)
C21 C20 C25 C16 179.7(5)
C19 C20 C25 C16 2.8(7)
C21 C20 C25 C24 2.9(7)
C19 C20 C25 C24 -174.0(5)
